data_4021606
loop_
_publ_author_name
'Helen F. Sneddon'
'Alexandra van den Heuvel'
'Anna K. H. Hirsch'
'Richard A. Booth'
'David M. Shaw'
'Matthew J. Gaunt'
'Steven V. Ley'

_publ_section_title
;
 Double Conjugate Addition of Dithiols to Propargylic Carbonyl Systems
 To Generate Protected 1,3-Dicarbonyl Compounds
;
_journal_name_full 'Journal of Organic Chemistry'
_journal_page_first 2715
_journal_page_last 2725
_journal_paper_doi 10.1021/jo052514s
_journal_volume 71
_journal_year 2006
_chemical_formula_moiety 'C19 H29 N O3 S3'
_chemical_formula_sum 'C19 H29 N O3 S3'
_chemical_formula_weight 415.61
_chemical_name_systematic
; 
 ? 
;
_space_group_IT_number 144
_symmetry_cell_setting trigonal
_symmetry_space_group_name_Hall 'P 31'
_symmetry_space_group_name_H-M 'P 31'
_atom_sites_solution_hydrogens geom
_atom_sites_solution_primary direct
_atom_sites_solution_secondary difmap
_audit_creation_method SHELXL-97
_cell_angle_alpha 90.00
_cell_angle_beta 90.00
_cell_angle_gamma 120.00
_cell_formula_units_Z 3
_cell_length_a 10.556
_cell_length_b 10.556
_cell_length_c 16.477
_cell_measurement_reflns_used 5097
_cell_measurement_temperature 180(2)
_cell_measurement_theta_max 27.48
_cell_measurement_theta_min 1.00
_cell_volume 1590.0
_computing_cell_refinement 'HKL Scalepack (Otwinowski & Minor 1997)'
_computing_data_collection 'Collect (Nonius B.V. 1998)'
_computing_data_reduction
;
 HKL Denzo and Scalepack (Otwinowski & Minor 1997)
;
_computing_publication_material 'SHELXL-97 (Sheldrick 1997)'
_computing_structure_refinement 'SHELXL-97 (Sheldrick 1997)'
_computing_structure_solution 'SIR-92 (Altomare et al. 1994)'
_diffrn_ambient_temperature 180(2)
_diffrn_measured_fraction_theta_full 0.997
_diffrn_measured_fraction_theta_max 0.997
_diffrn_measurement_device_type 'Nonius Kappa CCD'
_diffrn_measurement_method 'Thin slice \w and \f scans'
_diffrn_radiation_source 'fine-focus sealed tube'
_diffrn_radiation_type MoK\a
_diffrn_radiation_wavelength 0.71073
_diffrn_reflns_av_R_equivalents 0.0232
_diffrn_reflns_av_sigmaI/netI 0.0385
_diffrn_reflns_limit_h_max 12
_diffrn_reflns_limit_h_min -13
_diffrn_reflns_limit_k_max 13
_diffrn_reflns_limit_k_min -11
_diffrn_reflns_limit_l_max 21
_diffrn_reflns_limit_l_min -21
_diffrn_reflns_number 6749
_diffrn_reflns_theta_full 27.48
_diffrn_reflns_theta_max 27.48
_diffrn_reflns_theta_min 3.71
_exptl_absorpt_coefficient_mu 0.368
_exptl_absorpt_correction_T_max 0.944
_exptl_absorpt_correction_T_min 0.880
_exptl_absorpt_correction_type multi-scan
_exptl_absorpt_process_details
;
multi-scan from symmetry-related measurements 
 Sortav (Blessing 1995)
;
_exptl_crystal_density_diffrn 1.302
_exptl_crystal_density_method 'not measured'
_exptl_crystal_F_000 666
_exptl_crystal_size_max 0.46
_exptl_crystal_size_mid 0.39
_exptl_crystal_size_min 0.18
_refine_diff_density_max 0.423
_refine_diff_density_min -0.224
_refine_diff_density_rms 0.053
_refine_ls_abs_structure_details 'Flack H D (1983), Acta Cryst. A39, 876-881'
_refine_ls_abs_structure_Flack 0.05(7)
_refine_ls_extinction_method none
_refine_ls_goodness_of_fit_ref 1.174
_refine_ls_hydrogen_treatment mixed
_refine_ls_matrix_type full
_refine_ls_number_parameters 239
_refine_ls_number_reflns 4006
_refine_ls_number_restraints 1
_refine_ls_restrained_S_all 1.174
_refine_ls_R_factor_all 0.0435
_refine_ls_R_factor_gt 0.0380
_refine_ls_shift/su_max 0.000
_refine_ls_shift/su_mean 0.000
_refine_ls_structure_factor_coef Fsqd
_refine_ls_weighting_details 'calc w=1/[\s^2^(Fo^2^)+(0.0632P)^2^+0.2134P] where P=(Fo^2^+2Fc^2^)/3'
_refine_ls_weighting_scheme calc
_refine_ls_wR_factor_gt 0.1063
_refine_ls_wR_factor_ref 0.1130
_reflns_number_gt 3729
_reflns_number_total 4006
_reflns_threshold_expression >2sigma(I)
_cod_data_source_file jo052514ssi20051206_102808.cif
_cod_depositor_comments
;
The following automatic conversions were performed:
'_symmetry_cell_setting' value 'Trigonal' changed to 'trigonal' according
to '/home/saulius/struct/CIF-dictionaries/cif_core.dic' dictionary named
'cif_core.dic' version 2.4.1 from 2010-06-29.

Automatic conversion script
Id: cif_fix_enum 1527 2010-12-29 10:47:43Z saulius 
;
_cod_original_sg_symbol_H-M 'P 32'
_cod_database_code 4021606

loop_
_symmetry_equiv_pos_as_xyz
'x, y, z'
'-y, x-y, z-2/3'
'-x+y, -x, z-1/3'

loop_
_atom_site_label
_atom_site_type_symbol
_atom_site_fract_x
_atom_site_fract_y
_atom_site_fract_z
_atom_site_U_iso_or_equiv
_atom_site_adp_type
_atom_site_occupancy
_atom_site_symmetry_multiplicity
_atom_site_calc_flag
_atom_site_refinement_flags
S1 S 0.24332(9) 0.50899(10) 0.15252(5) 0.0471(2) Uani 1 1 d .
S2 S 0.08376(8) 0.31319(10) 0.02038(6) 0.0498(2) Uani 1 1 d .
S3 S 0.64462(7) 0.41427(7) -0.04545(4) 0.03173(16) Uani 1 1 d .
O1 O 0.2498(2) 0.1518(2) -0.01520(14) 0.0421(5) Uani 1 1 d .
O2 O 0.6517(2) 0.2870(2) -0.02197(14) 0.0413(5) Uani 1 1 d .
O3 O 0.6917(2) 0.4743(3) -0.12513(12) 0.0413(5) Uani 1 1 d .
N1 N 0.4751(2) 0.3743(2) -0.03469(14) 0.0306(5) Uani 1 1 d .
C1 C 0.3774(3) 0.2603(3) 0.02362(18) 0.0342(6) Uani 1 1 d .
H1 H 0.4308 0.2136 0.0481 0.041 Uiso 1 1 calc R
C2 C 0.3268(3) 0.3229(3) 0.09094(18) 0.0347(6) Uani 1 1 d .
H2B H 0.4101 0.3802 0.1280 0.042 Uiso 1 1 calc R
H2C H 0.2496 0.2408 0.1225 0.042 Uiso 1 1 calc R
C3 C 0.2675(3) 0.4204(3) 0.06205(17) 0.0331(6) Uani 1 1 d .
C4 C 0.3793(3) 0.5369(3) 0.00432(17) 0.0337(6) Uani 1 1 d .
H4A H 0.3358 0.5933 -0.0185 0.040 Uiso 1 1 calc R
H4B H 0.4661 0.6056 0.0364 0.040 Uiso 1 1 calc R
C5 C 0.4307(3) 0.4792(3) -0.06608(17) 0.0309(5) Uani 1 1 d .
H5 H 0.5213 0.5649 -0.0882 0.037 Uiso 1 1 calc R
C6 C 0.2761(4) 0.0706(4) -0.0758(2) 0.0527(9) Uani 1 1 d .
H6A H 0.1828 -0.0130 -0.0931 0.079 Uiso 1 1 calc R
H6B H 0.3389 0.0355 -0.0533 0.079 Uiso 1 1 calc R
H6C H 0.3247 0.1338 -0.1226 0.079 Uiso 1 1 calc R
C7 C 0.0391(5) 0.4550(6) 0.0361(3) 0.0696(12) Uani 1 1 d .
H7A H 0.0892 0.5327 -0.0051 0.084 Uiso 1 1 calc R
H7B H -0.0677 0.4140 0.0299 0.084 Uiso 1 1 calc R
C8 C 0.0855(5) 0.5190(5) 0.1195(3) 0.0638(10) Uani 1 1 d .
H8A H 0.0039 0.4649 0.1581 0.077 Uiso 1 1 calc R
H8B H 0.1093 0.6224 0.1190 0.077 Uiso 1 1 calc R
C9 C 0.3238(4) 0.4141(4) -0.13708(17) 0.0387(6) Uani 1 1 d .
H9A H 0.2456 0.3147 -0.1217 0.046 Uiso 1 1 calc R
H9B H 0.2773 0.4744 -0.1461 0.046 Uiso 1 1 calc R
C10 C 0.3918(4) 0.4039(4) -0.21671(19) 0.0488(8) Uani 1 1 d .
H10 H 0.4522 0.3572 -0.2053 0.059 Uiso 1 1 calc R
C11 C 0.2720(5) 0.3070(5) -0.2768(2) 0.0662(12) Uani 1 1 d .
H11A H 0.3163 0.3075 -0.3291 0.099 Uiso 1 1 calc R
H11B H 0.2046 0.3447 -0.2840 0.099 Uiso 1 1 calc R
H11C H 0.2181 0.2068 -0.2558 0.099 Uiso 1 1 calc R
C12 C 0.4902(5) 0.5527(5) -0.2527(2) 0.0628(11) Uani 1 1 d .
H12A H 0.5262 0.5419 -0.3055 0.094 Uiso 1 1 calc R
H12B H 0.5732 0.6091 -0.2163 0.094 Uiso 1 1 calc R
H12C H 0.4351 0.6041 -0.2597 0.094 Uiso 1 1 calc R
C13 C 0.7515(3) 0.5566(3) 0.02371(15) 0.0297(5) Uani 1 1 d .
C14 C 0.7385(3) 0.5275(3) 0.10620(16) 0.0324(6) Uani 1 1 d .
H14 H 0.6728 0.4320 0.1258 0.039 Uiso 1 1 calc R
C15 C 0.8224(3) 0.6394(3) 0.15964(16) 0.0363(6) Uani 1 1 d .
H15 H 0.8132 0.6199 0.2163 0.044 Uiso 1 1 calc R
C16 C 0.9202(3) 0.7800(3) 0.13252(17) 0.0373(6) Uani 1 1 d .
C17 C 0.9327(4) 0.8048(3) 0.04942(18) 0.0426(7) Uani 1 1 d .
H17 H 1.0004 0.8996 0.0297 0.051 Uiso 1 1 calc R
C18 C 0.8495(4) 0.6958(3) -0.00499(16) 0.0393(7) Uani 1 1 d .
H18 H 0.8589 0.7154 -0.0616 0.047 Uiso 1 1 calc R
C19 C 1.0135(5) 0.9002(4) 0.1910(2) 0.0558(9) Uani 1 1 d .
H19A H 0.9517 0.9052 0.2339 0.084 Uiso 1 1 calc R
H19B H 1.0634 0.9938 0.1621 0.084 Uiso 1 1 calc R
H19C H 1.0864 0.8801 0.2154 0.084 Uiso 1 1 calc R

loop_
_atom_site_aniso_label
_atom_site_aniso_U_11
_atom_site_aniso_U_22
_atom_site_aniso_U_33
_atom_site_aniso_U_23
_atom_site_aniso_U_13
_atom_site_aniso_U_12
S1 0.0438(5) 0.0469(5) 0.0524(4) -0.0066(4) 0.0116(4) 0.0241(4)
S2 0.0256(4) 0.0509(5) 0.0705(5) -0.0096(4) -0.0038(3) 0.0173(4)
S3 0.0290(3) 0.0373(4) 0.0347(3) -0.0052(3) -0.0001(3) 0.0210(3)
O1 0.0349(11) 0.0272(10) 0.0597(13) -0.0079(9) -0.0021(9) 0.0122(9)
O2 0.0398(12) 0.0389(12) 0.0567(12) -0.0073(10) -0.0024(9) 0.0283(10)
O3 0.0375(11) 0.0545(13) 0.0334(9) -0.0056(9) 0.0041(8) 0.0242(11)
N1 0.0271(11) 0.0314(12) 0.0384(11) 0.0009(9) 0.0000(9) 0.0185(10)
C1 0.0327(15) 0.0265(13) 0.0439(14) -0.0001(11) -0.0008(12) 0.0153(12)
C2 0.0298(14) 0.0308(14) 0.0424(13) 0.0042(11) 0.0052(11) 0.0142(12)
C3 0.0258(13) 0.0306(14) 0.0439(14) -0.0053(11) 0.0014(11) 0.0148(12)
C4 0.0336(15) 0.0280(14) 0.0421(14) -0.0025(11) 0.0005(11) 0.0173(12)
C5 0.0304(14) 0.0298(13) 0.0370(12) 0.0012(11) 0.0007(10) 0.0186(12)
C6 0.057(2) 0.0410(19) 0.067(2) -0.0191(16) -0.0157(17) 0.0291(17)
C7 0.058(2) 0.085(3) 0.091(3) -0.001(2) 0.000(2) 0.055(3)
C8 0.059(2) 0.062(2) 0.088(3) 0.003(2) 0.017(2) 0.044(2)
C9 0.0403(16) 0.0446(17) 0.0415(14) -0.0037(13) -0.0072(12) 0.0290(15)
C10 0.058(2) 0.069(2) 0.0396(15) -0.0097(15) -0.0088(14) 0.047(2)
C11 0.082(3) 0.093(3) 0.0515(19) -0.030(2) -0.0283(19) 0.065(3)
C12 0.060(2) 0.098(3) 0.0470(18) 0.010(2) 0.0113(16) 0.052(2)
C13 0.0270(13) 0.0331(14) 0.0330(12) 0.0013(10) 0.0010(10) 0.0181(11)
C14 0.0287(13) 0.0337(15) 0.0328(12) 0.0058(11) 0.0034(10) 0.0141(12)
C15 0.0352(15) 0.0397(16) 0.0307(12) 0.0039(11) 0.0013(11) 0.0163(13)
C16 0.0377(16) 0.0341(15) 0.0379(14) -0.0013(11) -0.0026(12) 0.0162(13)
C17 0.0446(18) 0.0318(15) 0.0422(15) 0.0077(12) 0.0033(13) 0.0123(14)
C18 0.0466(17) 0.0388(16) 0.0302(12) 0.0071(11) 0.0048(12) 0.0196(14)
C19 0.060(2) 0.0432(19) 0.0474(16) -0.0056(14) -0.0060(15) 0.0130(17)

loop_
_atom_type_symbol
_atom_type_description
_atom_type_scat_dispersion_real
_atom_type_scat_dispersion_imag
_atom_type_scat_source
C C 0.0033 0.0016 'International Tables Vol C Tables 4.2.6.8 and 6.1.1.4'
H H 0.0000 0.0000 'International Tables Vol C Tables 4.2.6.8 and 6.1.1.4'
N N 0.0061 0.0033 'International Tables Vol C Tables 4.2.6.8 and 6.1.1.4'
O O 0.0106 0.0060 'International Tables Vol C Tables 4.2.6.8 and 6.1.1.4'
S S 0.1246 0.1234 'International Tables Vol C Tables 4.2.6.8 and 6.1.1.4'

loop_
_geom_angle_atom_site_label_1
_geom_angle_atom_site_label_2
_geom_angle_atom_site_label_3
_geom_angle
C8 S1 C3 98.77(17)
C7 S2 C3 93.99(19)
O3 S3 O2 119.42(14)
O3 S3 N1 107.89(12)
O2 S3 N1 107.00(12)
O3 S3 C13 106.34(13)
O2 S3 C13 108.15(13)
N1 S3 C13 107.53(12)
C1 O1 C6 114.2(2)
C1 N1 C5 118.6(2)
C1 N1 S3 120.59(18)
C5 N1 S3 118.73(18)
O1 C1 N1 111.1(2)
O1 C1 C2 106.4(2)
N1 C1 C2 111.9(2)
O1 C1 H1 109.1
N1 C1 H1 109.1
C2 C1 H1 109.1
C1 C2 C3 114.7(2)
C1 C2 H2B 108.6
C3 C2 H2B 108.6
C1 C2 H2C 108.6
C3 C2 H2C 108.6
H2B C2 H2C 107.6
C2 C3 C4 108.9(2)
C2 C3 S2 111.6(2)
C4 C3 S2 114.7(2)
C2 C3 S1 107.3(2)
C4 C3 S1 109.89(19)
S2 C3 S1 104.19(14)
C5 C4 C3 115.7(2)
C5 C4 H4A 108.3
C3 C4 H4A 108.3
C5 C4 H4B 108.3
C3 C4 H4B 108.3
H4A C4 H4B 107.4
N1 C5 C9 111.5(2)
N1 C5 C4 109.7(2)
C9 C5 C4 115.5(2)
N1 C5 H5 106.5
C9 C5 H5 106.5
C4 C5 H5 106.5
O1 C6 H6A 109.5
O1 C6 H6B 109.5
H6A C6 H6B 109.5
O1 C6 H6C 109.5
H6A C6 H6C 109.5
H6B C6 H6C 109.5
C8 C7 S2 110.2(3)
C8 C7 H7A 109.6
S2 C7 H7A 109.6
C8 C7 H7B 109.6
S2 C7 H7B 109.6
H7A C7 H7B 108.1
C7 C8 S1 110.6(3)
C7 C8 H8A 109.5
S1 C8 H8A 109.5
C7 C8 H8B 109.5
S1 C8 H8B 109.5
H8A C8 H8B 108.1
C10 C9 C5 115.0(3)
C10 C9 H9A 108.5
C5 C9 H9A 108.5
C10 C9 H9B 108.5
C5 C9 H9B 108.5
H9A C9 H9B 107.5
C12 C10 C9 111.6(3)
C12 C10 C11 110.6(3)
C9 C10 C11 110.1(3)
C12 C10 H10 108.1
C9 C10 H10 108.1
C11 C10 H10 108.1
C10 C11 H11A 109.5
C10 C11 H11B 109.5
H11A C11 H11B 109.5
C10 C11 H11C 109.5
H11A C11 H11C 109.5
H11B C11 H11C 109.5
C10 C12 H12A 109.5
C10 C12 H12B 109.5
H12A C12 H12B 109.5
C10 C12 H12C 109.5
H12A C12 H12C 109.5
H12B C12 H12C 109.5
C14 C13 C18 120.5(3)
C14 C13 S3 119.5(2)
C18 C13 S3 120.0(2)
C15 C14 C13 119.0(3)
C15 C14 H14 120.5
C13 C14 H14 120.5
C14 C15 C16 121.6(3)
C14 C15 H15 119.2
C16 C15 H15 119.2
C17 C16 C15 117.9(3)
C17 C16 C19 120.9(3)
C15 C16 C19 121.2(3)
C18 C17 C16 121.7(3)
C18 C17 H17 119.2
C16 C17 H17 119.2
C17 C18 C13 119.3(3)
C17 C18 H18 120.4
C13 C18 H18 120.4
C16 C19 H19A 109.5
C16 C19 H19B 109.5
H19A C19 H19B 109.5
C16 C19 H19C 109.5
H19A C19 H19C 109.5
H19B C19 H19C 109.5

loop_
_geom_bond_atom_site_label_1
_geom_bond_atom_site_label_2
_geom_bond_distance
S1 C8 1.805(4)
S1 C3 1.844(3)
S2 C7 1.799(4)
S2 C3 1.822(3)
S3 O3 1.434(2)
S3 O2 1.436(2)
S3 N1 1.630(2)
S3 C13 1.770(3)
O1 C1 1.412(4)
O1 C6 1.431(4)
N1 C1 1.481(4)
N1 C5 1.494(3)
C1 C2 1.519(4)
C1 H1 1.0000
C2 C3 1.524(4)
C2 H2B 0.9900
C2 H2C 0.9900
C3 C4 1.536(4)
C4 C5 1.530(4)
C4 H4A 0.9900
C4 H4B 0.9900
C5 C9 1.529(4)
C5 H5 1.0000
C6 H6A 0.9800
C6 H6B 0.9800
C6 H6C 0.9800
C7 C8 1.501(7)
C7 H7A 0.9900
C7 H7B 0.9900
C8 H8A 0.9900
C8 H8B 0.9900
C9 C10 1.525(4)
C9 H9A 0.9900
C9 H9B 0.9900
C10 C12 1.506(6)
C10 C11 1.527(5)
C10 H10 1.0000
C11 H11A 0.9800
C11 H11B 0.9800
C11 H11C 0.9800
C12 H12A 0.9800
C12 H12B 0.9800
C12 H12C 0.9800
C13 C14 1.385(4)
C13 C18 1.390(4)
C14 C15 1.382(4)
C14 H14 0.9500
C15 C16 1.391(4)
C15 H15 0.9500
C16 C17 1.388(4)
C16 C19 1.504(4)
C17 C18 1.374(4)
C17 H17 0.9500
C18 H18 0.9500
C19 H19A 0.9800
C19 H19B 0.9800
C19 H19C 0.9800

loop_
_geom_torsion_atom_site_label_1
_geom_torsion_atom_site_label_2
_geom_torsion_atom_site_label_3
_geom_torsion_atom_site_label_4
_geom_torsion
O3 S3 N1 C1 155.1(2)
O2 S3 N1 C1 25.4(2)
C13 S3 N1 C1 -90.6(2)
O3 S3 N1 C5 -41.6(2)
O2 S3 N1 C5 -171.3(2)
C13 S3 N1 C5 72.7(2)
C6 O1 C1 N1 63.6(3)
C6 O1 C1 C2 -174.3(3)
C5 N1 C1 O1 72.0(3)
S3 N1 C1 O1 -124.7(2)
C5 N1 C1 C2 -46.8(3)
S3 N1 C1 C2 116.5(2)
O1 C1 C2 C3 -72.6(3)
N1 C1 C2 C3 48.9(3)
C1 C2 C3 C4 -51.4(3)
C1 C2 C3 S2 76.1(3)
C1 C2 C3 S1 -170.3(2)
C7 S2 C3 C2 157.7(2)
C7 S2 C3 C4 -77.9(3)
C7 S2 C3 S1 42.2(2)
C8 S1 C3 C2 -147.0(2)
C8 S1 C3 C4 94.8(2)
C8 S1 C3 S2 -28.6(2)
C2 C3 C4 C5 52.4(3)
S2 C3 C4 C5 -73.3(3)
S1 C3 C4 C5 169.7(2)
C1 N1 C5 C9 -82.9(3)
S3 N1 C5 C9 113.5(2)
C1 N1 C5 C4 46.3(3)
S3 N1 C5 C4 -117.3(2)
C3 C4 C5 N1 -49.2(3)
C3 C4 C5 C9 77.8(3)
C3 S2 C7 C8 -45.6(3)
S2 C7 C8 S1 30.1(4)
C3 S1 C8 C7 0.0(3)
N1 C5 C9 C10 -73.3(3)
C4 C5 C9 C10 160.6(3)
C5 C9 C10 C12 -69.7(3)
C5 C9 C10 C11 167.1(3)
O3 S3 C13 C14 -174.9(2)
O2 S3 C13 C14 -45.5(2)
N1 S3 C13 C14 69.7(2)
O3 S3 C13 C18 4.0(3)
O2 S3 C13 C18 133.4(2)
N1 S3 C13 C18 -111.3(2)
C18 C13 C14 C15 1.1(4)
S3 C13 C14 C15 -180.0(2)
C13 C14 C15 C16 -0.4(4)
C14 C15 C16 C17 -0.8(5)
C14 C15 C16 C19 -178.6(3)
C15 C16 C17 C18 1.4(5)
C19 C16 C17 C18 179.2(3)
C16 C17 C18 C13 -0.8(5)
C14 C13 C18 C17 -0.5(4)
S3 C13 C18 C17 -179.4(3)

loop_
_cod_related_entry_id
_cod_related_entry_database
_cod_related_entry_code
1 ChemSpider 9764497
